data_4300588
loop_
_publ_author_name
'Larry R. Falvello'

_journal_name_full 'Inorganic Chemistry'
_journal_year 2006
_chemical_formula_sum 'C22 H26 Cl F6 N2 O P Ru'
_chemical_formula_weight 615.94
_space_group_IT_number 2
_symmetry_cell_setting triclinic
_symmetry_space_group_name_Hall '-P 1'
_symmetry_space_group_name_H-M 'P -1'
_cell_angle_alpha 80.353(10)
_cell_angle_beta 82.684(9)
_cell_angle_gamma 72.537(10)
_cell_formula_units_Z 2
_cell_length_a 8.3919(16)
_cell_length_b 11.6702(14)
_cell_length_c 13.5049(12)
_cell_measurement_temperature 263(1)
_cell_volume 1239.6(3)
_diffrn_ambient_temperature 263(1)
_exptl_crystal_density_diffrn 1.650
_cod_database_code 4300588

loop_
_symmetry_equiv_pos_as_xyz
'x, y, z'
'-x, -y, -z'

loop_
_atom_site_label
_atom_site_type_symbol
_atom_site_fract_x
_atom_site_fract_y
_atom_site_fract_z
_atom_site_U_iso_or_equiv
_atom_site_adp_type
_atom_site_occupancy
_atom_site_symmetry_multiplicity
_atom_site_calc_flag
_atom_site_refinement_flags
_atom_site_disorder_assembly
_atom_site_disorder_group
Ru1 Ru 0.23184(5) 0.03271(4) 0.66896(3) 0.03626(16) Uani 1 1 d . . .
Cl1 Cl 0.25484(17) -0.06454(13) 0.52223(10) 0.0465(3) Uani 1 1 d . . .
N1 N 0.1531(6) 0.1942(4) 0.5709(3) 0.0390(10) Uani 1 1 d . . .
C1 C 0.2561(8) 0.2428(5) 0.5040(4) 0.0493(14) Uani 1 1 d . . .
H1 H 0.3714 0.2090 0.5055 0.059 Uiso 1 1 calc R . .
C2 C 0.1958(9) 0.3408(6) 0.4339(5) 0.0608(18) Uani 1 1 d . . .
H2 H 0.2693 0.3740 0.3891 0.073 Uiso 1 1 calc R . .
C3 C 0.0250(9) 0.3900(6) 0.4303(5) 0.0577(16) Uani 1 1 d . . .
H3 H -0.0179 0.4551 0.3818 0.069 Uiso 1 1 calc R . .
C4 C -0.0816(8) 0.3415(5) 0.4993(4) 0.0490(14) Uani 1 1 d . . .
H4 H -0.1972 0.3739 0.4983 0.059 Uiso 1 1 calc R . .
C5 C -0.0146(7) 0.2449(5) 0.5692(4) 0.0415(13) Uani 1 1 d . . .
C6 C -0.1157(6) 0.1864(5) 0.6496(4) 0.0407(12) Uani 1 1 d . . .
H6A H -0.1258 0.2207 0.7115 0.049 Uiso 1 1 calc R . .
H6B H -0.2273 0.2002 0.6291 0.049 Uiso 1 1 calc R . .
N2 N -0.0301(5) 0.0555(4) 0.6658(3) 0.0357(10) Uani 1 1 d . . .
H2N H -0.038(6) 0.027(5) 0.613(4) 0.032(14) Uiso 1 1 d . . .
C7 C -0.1088(6) -0.0154(5) 0.7448(4) 0.0383(12) Uani 1 1 d . . .
C8 C -0.2021(7) 0.0307(5) 0.8271(4) 0.0438(13) Uani 1 1 d . . .
H8 H -0.2199 0.1116 0.8340 0.053 Uiso 1 1 calc R . .
C9 C -0.2702(8) -0.0436(6) 0.9004(4) 0.0512(15) Uani 1 1 d . . .
H9 H -0.3326 -0.0111 0.9564 0.061 Uiso 1 1 calc R . .
C10 C -0.2488(8) -0.1629(6) 0.8932(5) 0.0544(16) Uani 1 1 d . . .
C11 C -0.1522(8) -0.2088(6) 0.8089(5) 0.0560(16) Uani 1 1 d . . .
H11 H -0.1344 -0.2898 0.8019 0.067 Uiso 1 1 calc R . .
C12 C -0.0829(8) -0.1363(5) 0.7358(4) 0.0491(14) Uani 1 1 d . . .
H12 H -0.0185 -0.1686 0.6803 0.059 Uiso 1 1 calc R . .
C13 C -0.3270(10) -0.2417(7) 0.9721(6) 0.078(2) Uani 1 1 d . . .
H13A H -0.2425 -0.2949 1.0135 0.094 Uiso 1 1 calc R . .
H13B H -0.3757 -0.2889 0.9398 0.094 Uiso 1 1 calc R . .
H13C H -0.4125 -0.1915 1.0132 0.094 Uiso 1 1 calc R . .
C14 C 0.4509(8) 0.0720(7) 0.7105(5) 0.0631(18) Uani 1 1 d . . .
H14 H 0.5109 0.1245 0.6775 0.076 Uiso 1 1 calc R . .
C15 C 0.3133(9) 0.1132(7) 0.7795(6) 0.068(2) Uani 1 1 d . . .
H15 H 0.2819 0.1934 0.7917 0.082 Uiso 1 1 calc R . .
C16 C 0.2249(9) 0.0361(9) 0.8288(5) 0.070(2) Uani 1 1 d . . .
H16 H 0.1335 0.0643 0.8740 0.084 Uiso 1 1 calc R . .
C17 C 0.2722(10) -0.0865(9) 0.8113(6) 0.079(3) Uani 1 1 d . . .
H17 H 0.2125 -0.1389 0.8450 0.095 Uiso 1 1 calc R . .
C18 C 0.4089(10) -0.1280(7) 0.7430(6) 0.071(2) Uani 1 1 d . . .
H18 H 0.4424 -0.2083 0.7309 0.085 Uiso 1 1 calc R . .
C19 C 0.4956(8) -0.0447(7) 0.6925(5) 0.0635(19) Uani 1 1 d . . .
H19 H 0.5854 -0.0709 0.6457 0.076 Uiso 1 1 calc R . .
P1 P 0.4346(3) 0.4710(2) 0.72521(16) 0.0758(6) Uani 1 1 d DU . .
F11 F 0.3638(14) 0.4016(8) 0.6663(7) 0.227(4) Uani 1 1 d DU A .
F1A F 0.365(3) 0.5860(13) 0.6571(16) 0.208(10) Uani 0.50 1 d PDU A 1
F2A F 0.6059(16) 0.4447(13) 0.6672(13) 0.164(5) Uani 0.50 1 d PDU A 1
F12 F 0.4990(8) 0.5489(6) 0.7844(5) 0.147(2) Uani 1 1 d DU A .
F3A F 0.508(3) 0.3555(15) 0.7972(14) 0.213(8) Uani 0.50 1 d PDU A 1
F4A F 0.277(2) 0.491(3) 0.7942(19) 0.305(12) Uani 0.50 1 d PDU A 1
F1B F 0.450(2) 0.5556(15) 0.6278(10) 0.141(5) Uani 0.50 1 d PDU A 2
F2B F 0.6104(16) 0.3973(17) 0.7056(14) 0.217(9) Uani 0.50 1 d PDU A 2
F3B F 0.412(4) 0.393(2) 0.8218(12) 0.308(13) Uani 0.50 1 d PDU A 2
F4B F 0.2538(15) 0.555(2) 0.7441(18) 0.262(11) Uani 0.50 1 d PDU A 2
C20 C 0.0748(12) 0.5744(10) 1.1506(8) 0.120(4) Uani 1 1 d . . .
H20A H -0.0020 0.6164 1.2005 0.144 Uiso 1 1 calc R . .
H20B H 0.1679 0.5166 1.1825 0.144 Uiso 1 1 calc R . .
H20C H 0.0187 0.5328 1.1174 0.144 Uiso 1 1 calc R . .
C21 C 0.1359(11) 0.6619(7) 1.0762(7) 0.082(2) Uani 1 1 d . . .
C22 C 0.2669(18) 0.6138(12) 1.0023(10) 0.165(6) Uani 1 1 d . . .
H22A H 0.2190 0.6150 0.9411 0.198 Uiso 1 1 calc R . .
H22B H 0.3258 0.5319 1.0271 0.198 Uiso 1 1 calc R . .
H22C H 0.3435 0.6623 0.9892 0.198 Uiso 1 1 calc R . .
O1 O 0.0871(11) 0.7685(6) 1.0705(8) 0.155(4) Uani 1 1 d . . .

loop_
_atom_site_aniso_label
_atom_site_aniso_U_11
_atom_site_aniso_U_22
_atom_site_aniso_U_33
_atom_site_aniso_U_23
_atom_site_aniso_U_13
_atom_site_aniso_U_12
Ru1 0.0282(2) 0.0482(3) 0.0360(2) -0.00881(18) -0.00527(16) -0.01366(18)
Cl1 0.0390(7) 0.0594(9) 0.0445(8) -0.0189(7) -0.0034(6) -0.0126(6)
N1 0.039(3) 0.042(3) 0.041(2) -0.009(2) -0.003(2) -0.017(2)
C1 0.043(3) 0.058(4) 0.054(4) -0.015(3) 0.008(3) -0.025(3)
C2 0.080(5) 0.051(4) 0.058(4) -0.005(3) 0.007(3) -0.035(4)
C3 0.076(5) 0.045(4) 0.049(4) -0.001(3) -0.003(3) -0.017(3)
C4 0.047(3) 0.046(3) 0.053(3) -0.003(3) -0.007(3) -0.013(3)
C5 0.041(3) 0.042(3) 0.047(3) -0.011(3) -0.005(2) -0.018(2)
C6 0.031(3) 0.042(3) 0.048(3) -0.003(2) 0.000(2) -0.013(2)
N2 0.031(2) 0.042(3) 0.035(2) -0.006(2) -0.0003(19) -0.0133(19)
C7 0.031(3) 0.051(3) 0.038(3) -0.003(2) -0.008(2) -0.018(2)
C8 0.043(3) 0.053(3) 0.041(3) -0.014(3) -0.003(2) -0.019(3)
C9 0.048(4) 0.070(4) 0.040(3) -0.008(3) 0.000(3) -0.024(3)
C10 0.053(4) 0.067(4) 0.047(3) 0.006(3) -0.009(3) -0.029(3)
C11 0.061(4) 0.046(4) 0.060(4) 0.000(3) -0.005(3) -0.018(3)
C12 0.051(4) 0.049(3) 0.048(3) -0.007(3) 0.000(3) -0.018(3)
C13 0.086(6) 0.086(6) 0.068(5) 0.013(4) -0.004(4) -0.046(5)
C14 0.046(4) 0.095(6) 0.063(4) -0.007(4) -0.021(3) -0.036(4)
C15 0.061(4) 0.081(5) 0.070(5) -0.030(4) -0.031(4) -0.012(4)
C16 0.043(4) 0.125(7) 0.039(4) -0.019(4) -0.004(3) -0.013(4)
C17 0.067(5) 0.117(7) 0.060(4) 0.036(5) -0.036(4) -0.050(5)
C18 0.073(5) 0.057(4) 0.082(5) 0.002(4) -0.051(4) -0.006(4)
C19 0.032(3) 0.101(6) 0.054(4) -0.020(4) -0.013(3) -0.005(3)
P1 0.0739(13) 0.0859(15) 0.0719(13) 0.0001(10) -0.0009(10) -0.0371(11)
F11 0.366(10) 0.189(7) 0.206(7) -0.019(5) -0.112(7) -0.165(8)
F1A 0.206(18) 0.097(7) 0.32(2) 0.041(10) -0.186(18) -0.004(10)
F2A 0.158(7) 0.084(8) 0.197(13) -0.006(7) 0.114(9) -0.014(7)
F12 0.128(5) 0.164(5) 0.174(5) -0.068(4) -0.035(4) -0.044(4)
F3A 0.31(2) 0.181(8) 0.161(13) 0.128(10) -0.073(11) -0.147(12)
F4A 0.143(15) 0.47(4) 0.35(3) -0.18(2) 0.15(2) -0.168(14)
F1B 0.120(11) 0.170(12) 0.119(6) 0.071(7) -0.033(7) -0.058(9)
F2B 0.163(6) 0.213(17) 0.184(16) -0.076(12) -0.071(11) 0.130(10)
F3B 0.45(3) 0.44(3) 0.129(9) 0.134(16) -0.071(18) -0.36(3)
F4B 0.044(4) 0.49(3) 0.26(2) -0.19(2) 0.041(8) -0.025(8)
C20 0.088(7) 0.122(8) 0.131(9) 0.033(7) 0.003(6) -0.033(6)
C21 0.080(6) 0.063(5) 0.112(7) -0.032(5) -0.022(5) -0.018(4)
C22 0.175(14) 0.138(11) 0.134(11) -0.010(9) 0.046(10) -0.002(10)
O1 0.149(7) 0.070(5) 0.261(11) -0.049(6) -0.078(7) -0.013(4)

loop_
_geom_bond_atom_site_label_1
_geom_bond_atom_site_label_2
_geom_bond_distance
_geom_bond_site_symmetry_2
_geom_bond_publ_flag
Ru1 N1 2.093(5) . ?
Ru1 N2 2.139(4) . ?
Ru1 C16 2.159(6) . ?
Ru1 C15 2.166(6) . ?
Ru1 C19 2.168(6) . ?
Ru1 C17 2.175(7) . ?
Ru1 C14 2.182(6) . ?
Ru1 C18 2.192(6) . ?
Ru1 Cl1 2.4036(14) . ?
N1 C1 1.345(7) . ?
N1 C5 1.355(7) . ?
C1 C2 1.368(9) . ?
C1 H1 0.9300 . ?
C2 C3 1.379(10) . ?
C2 H2 0.9300 . ?
C3 C4 1.380(8) . ?
C3 H3 0.9300 . ?
C4 C5 1.370(8) . ?
C4 H4 0.9300 . ?
C5 C6 1.493(7) . ?
C6 N2 1.471(7) . ?
C6 H6A 0.9700 . ?
C6 H6B 0.9700 . ?
N2 C7 1.453(6) . ?
N2 H2N 0.86(5) . ?
C7 C8 1.365(7) . ?
C7 C12 1.385(8) . ?
C8 C9 1.387(8) . ?
C8 H8 0.9300 . ?
C9 C10 1.368(9) . ?
C9 H9 0.9300 . ?
C10 C11 1.396(9) . ?
C10 C13 1.505(8) . ?
C11 C12 1.378(8) . ?
C11 H11 0.9300 . ?
C12 H12 0.9300 . ?
C13 H13A 0.9600 . ?
C13 H13B 0.9600 . ?
C13 H13C 0.9600 . ?
C14 C19 1.356(10) . ?
C14 C15 1.405(10) . ?
C14 H14 0.9300 . ?
C15 C16 1.370(11) . ?
C15 H15 0.9300 . ?
C16 C17 1.417(12) . ?
C16 H16 0.9300 . ?
C17 C18 1.396(11) . ?
C17 H17 0.9300 . ?
C18 C19 1.420(10) . ?
C18 H18 0.9300 . ?
C19 H19 0.9300 . ?
P1 F1A 1.496(10) . ?
P1 F2A 1.518(9) . ?
P1 F3A 1.534(10) . ?
P1 F4A 1.500(11) . ?
P1 F11 1.505(6) . ?
P1 F12 1.551(6) . ?
P1 F1B 1.524(9) . ?
P1 F2B 1.484(10) . ?
P1 F3B 1.489(10) . ?
P1 F4B 1.554(11) . ?
C20 C21 1.468(12) . ?
C20 H20A 0.9600 . ?
C20 H20B 0.9600 . ?
C20 H20C 0.9600 . ?
C21 O1 1.180(9) . ?
C21 C22 1.434(13) . ?
C22 H22A 0.9600 . ?
C22 H22B 0.9600 . ?
C22 H22C 0.9600 . ?
